data_7005823
loop_
_publ_author_name
'McRobbie, Graeme'
'Valks, Gina C.'
'Empson, Christopher J.'
'Khan, Abid'
'Silversides, Jon D.'
'Pannecouque, Christophe'
'De Clercq, Erik'
'Fiddy, Steven G.'
'Bridgeman, Adam J.'
'Young, Nigel A.'
'Archibald, Stephen J.'

_publ_section_title
;
 Probing key coordination interactions: configurationally restricted
 metal activated CXCR4 antagonists.
;
_journal_issue 43
_journal_name_full 'Dalton transactions (Cambridge, England : 2003)'
_journal_page_first 5008
_journal_page_last 5018
_journal_paper_doi 10.1039/b705800d
_journal_year 2007
_chemical_formula_moiety 'C19 H32 Cl Cu N4 O4, Cl O4, C0.5 H2 O0.5'
_chemical_formula_sum 'C19.5 H34 Cl2 Cu N4 O8.5'
_chemical_formula_weight 594.95
_chemical_name_systematic
;
?
;
_space_group_IT_number 14
_symmetry_cell_setting monoclinic
_symmetry_space_group_name_Hall '-P 2ybc'
_symmetry_space_group_name_H-M 'P 1 21/c 1'
_atom_sites_solution_hydrogens geom
_atom_sites_solution_primary direct
_atom_sites_solution_secondary difmap
_audit_creation_method SHELXL-97
_cell_angle_alpha 90.00
_cell_angle_beta 94.679(6)
_cell_angle_gamma 90.00
_cell_formula_units_Z 4
_cell_length_a 10.7155(8)
_cell_length_b 11.8759(8)
_cell_length_c 19.7818(15)
_cell_measurement_reflns_used 155
_cell_measurement_temperature 150(2)
_cell_measurement_theta_max 61.82
_cell_measurement_theta_min 5.77
_cell_volume 2509.0(3)
_computing_cell_refinement 'X-AREA (Stoe & Cie, 2002)'
_computing_data_collection 'X-AREA (Stoe & Cie, 2002)'
_computing_data_reduction 'X-RED (Stoe & Cie, 2002)'
_computing_molecular_graphics 'ORTEP III (Farrugia, 1997)'
_computing_publication_material 'SHELXL97(Sheldrick, 1997) and WinGX (Farrugia, 1999)'
_computing_structure_refinement 'SHELXL97 (Sheldrick, 1997)'
_computing_structure_solution 'SHELXS97 (Sheldrick, 1997)'
_diffrn_ambient_temperature 150(2)
_diffrn_measured_fraction_theta_full 0.968
_diffrn_measured_fraction_theta_max 0.914
_diffrn_measurement_device_type 'Stoe IPDS-II image plate'
_diffrn_measurement_method '\w scans, 140 frames at 1\% intervals, exposure time 3 minutes'
_diffrn_radiation_monochromator graphite
_diffrn_radiation_source 'fine-focus sealed tube'
_diffrn_radiation_type MoK\a
_diffrn_radiation_wavelength 0.71073
_diffrn_reflns_av_R_equivalents 0.0403
_diffrn_reflns_av_sigmaI/netI 0.0510
_diffrn_reflns_limit_h_max 15
_diffrn_reflns_limit_h_min -17
_diffrn_reflns_limit_k_max 18
_diffrn_reflns_limit_k_min -19
_diffrn_reflns_limit_l_max 30
_diffrn_reflns_limit_l_min -31
_diffrn_reflns_number 27375
_diffrn_reflns_theta_full 25.00
_diffrn_reflns_theta_max 34.86
_diffrn_reflns_theta_min 2.69
_exptl_absorpt_coefficient_mu 1.138
_exptl_absorpt_correction_type none
_exptl_crystal_colour purple
_exptl_crystal_density_diffrn 1.575
_exptl_crystal_density_method 'not measured'
_exptl_crystal_description block
_exptl_crystal_F_000 1240
_exptl_crystal_size_max 0.2
_exptl_crystal_size_mid 0.15
_exptl_crystal_size_min 0.1
_refine_diff_density_max 1.182
_refine_diff_density_min -1.001
_refine_diff_density_rms 0.157
_refine_ls_extinction_coef 0.0305(19)
_refine_ls_extinction_expression Fc^*^=kFc[1+0.001xFc^2^\l^3^/sin(2\q)]^-1/4^
_refine_ls_extinction_method SHELXL
_refine_ls_goodness_of_fit_ref 0.977
_refine_ls_hydrogen_treatment mixed
_refine_ls_matrix_type full
_refine_ls_number_parameters 326
_refine_ls_number_reflns 9987
_refine_ls_number_restraints 2
_refine_ls_restrained_S_all 0.989
_refine_ls_R_factor_all 0.0945
_refine_ls_R_factor_gt 0.0593
_refine_ls_shift/su_max 0.019
_refine_ls_shift/su_mean 0.002
_refine_ls_structure_factor_coef Fsqd
_refine_ls_weighting_details 'calc w=1/[\s^2^(Fo^2^)+(0.1139P)^2^+0.0000P] where P=(Fo^2^+2Fc^2^)/3'
_refine_ls_weighting_scheme calc
_refine_ls_wR_factor_gt 0.1532
_refine_ls_wR_factor_ref 0.1795
_reflns_number_gt 6096
_reflns_number_total 9987
_reflns_threshold_expression >2sigma(I)
_cod_data_source_file b705800d.txt
_cod_data_source_block sja12_04
_cod_depositor_comments
;
The following automatic conversions were performed:
'_symmetry_cell_setting' value 'Monoclinic' changed to 'monoclinic'
according to '/home/saulius/struct/CIF-dictionaries/cif_core.dic'
dictionary named 'cif_core.dic' version 2.4.1 from 2010-06-29.

Automatic conversion script
Id: cif_fix_enum 1527 2010-12-29 10:47:43Z saulius 
;
_cod_original_sg_symbol_H-M P21/c
_cod_original_formula_sum 'C19.50 H34 Cl2 Cu N4 O8.50'
_cod_database_code 7005823

loop_
_symmetry_equiv_pos_as_xyz
'x, y, z'
'-x, y+1/2, -z+1/2'
'-x, -y, -z'
'x, -y-1/2, z-1/2'

loop_
_atom_site_label
_atom_site_type_symbol
_atom_site_fract_x
_atom_site_fract_y
_atom_site_fract_z
_atom_site_U_iso_or_equiv
_atom_site_adp_type
_atom_site_occupancy
_atom_site_symmetry_multiplicity
_atom_site_calc_flag
_atom_site_refinement_flags
_atom_site_disorder_assembly
_atom_site_disorder_group
C1 C 0.0900(3) 0.7651(3) 0.09907(18) 0.0435(7) Uani 1 1 d . . .
H1A H 0.0355 0.8196 0.0750 0.052 Uiso 1 1 calc R . .
H1B H 0.0447 0.6945 0.1001 0.052 Uiso 1 1 calc R . .
C2 C 0.2050(3) 0.7480(3) 0.06035(16) 0.0407(7) Uani 1 1 d . . .
H2A H 0.1791 0.7124 0.0173 0.049 Uiso 1 1 calc R . .
H2B H 0.2609 0.6963 0.0858 0.049 Uiso 1 1 calc R . .
C3 C 0.2779(3) 0.8544(3) 0.04628(14) 0.0362(6) Uani 1 1 d . . .
H3A H 0.3367 0.8374 0.0129 0.043 Uiso 1 1 calc R . .
H3B H 0.2199 0.9106 0.0268 0.043 Uiso 1 1 calc R . .
C4 C 0.3985(3) 1.0168(2) 0.09249(15) 0.0344(6) Uani 1 1 d . . .
H4A H 0.3362 1.0584 0.0643 0.041 Uiso 1 1 calc R . .
H4B H 0.4722 1.0085 0.0675 0.041 Uiso 1 1 calc R . .
C5 C 0.4326(3) 1.0819(2) 0.15752(16) 0.0344(6) Uani 1 1 d . . .
H5A H 0.5051 1.0481 0.1822 0.041 Uiso 1 1 calc R . .
H5B H 0.4528 1.1592 0.1470 0.041 Uiso 1 1 calc R . .
C6 C 0.3559(3) 1.1146(2) 0.27116(15) 0.0341(6) Uani 1 1 d . . .
H6A H 0.3731 1.1947 0.2722 0.041 Uiso 1 1 calc R . .
H6B H 0.4312 1.0757 0.2889 0.041 Uiso 1 1 calc R . .
C7 C 0.2507(3) 1.0893(2) 0.31590(15) 0.0355(6) Uani 1 1 d . . .
H7A H 0.1721 1.1132 0.2925 0.043 Uiso 1 1 calc R . .
H7B H 0.2636 1.1336 0.3571 0.043 Uiso 1 1 calc R . .
C8 C 0.2400(3) 0.9656(3) 0.33516(15) 0.0352(6) Uani 1 1 d . . .
H8A H 0.3223 0.9369 0.3503 0.042 Uiso 1 1 calc R . .
H8B H 0.1870 0.9587 0.3724 0.042 Uiso 1 1 calc R . .
C9 C 0.2294(3) 0.7776(2) 0.28173(16) 0.0361(6) Uani 1 1 d . . .
H9A H 0.1995 0.7421 0.3215 0.043 Uiso 1 1 calc R . .
H9B H 0.3202 0.7741 0.2853 0.043 Uiso 1 1 calc R . .
C10 C 0.1756(3) 0.7169(2) 0.21681(18) 0.0385(6) Uani 1 1 d . . .
H10A H 0.2414 0.6770 0.1959 0.046 Uiso 1 1 calc R . .
H10B H 0.1120 0.6631 0.2275 0.046 Uiso 1 1 calc R . .
C11 C 0.0058(3) 0.8468(2) 0.20044(17) 0.0369(6) Uani 1 1 d . . .
H11A H -0.0519 0.7852 0.2059 0.044 Uiso 1 1 calc R . .
H11B H -0.0362 0.9030 0.1712 0.044 Uiso 1 1 calc R . .
C12 C 0.0476(3) 0.8985(2) 0.26962(16) 0.0337(5) Uani 1 1 d . . .
H12A H 0.0168 0.9751 0.2721 0.040 Uiso 1 1 calc R . .
H12B H 0.0148 0.8549 0.3057 0.040 Uiso 1 1 calc R . .
C13 C 0.4512(3) 0.8254(2) 0.13627(13) 0.0286(5) Uani 1 1 d . . .
H13A H 0.4938 0.8613 0.1757 0.034 Uiso 1 1 calc R . .
H13B H 0.4128 0.7571 0.1517 0.034 Uiso 1 1 calc R . .
C14 C 0.5476(3) 0.7931(2) 0.08860(13) 0.0292(5) Uani 1 1 d . . .
C15 C 0.6585(3) 0.8553(2) 0.08727(14) 0.0328(5) Uani 1 1 d . . .
H15 H 0.6722 0.9171 0.1157 0.039 Uiso 1 1 calc R . .
C16 C 0.7483(3) 0.8249(3) 0.04353(16) 0.0369(6) Uani 1 1 d . . .
H16 H 0.8216 0.8667 0.0429 0.044 Uiso 1 1 calc R . .
C17 C 0.7288(3) 0.7328(3) 0.00094(16) 0.0410(7) Uani 1 1 d . . .
H17 H 0.7884 0.7133 -0.0286 0.049 Uiso 1 1 calc R . .
C18 C 0.6209(3) 0.6702(3) 0.00252(16) 0.0411(7) Uani 1 1 d . . .
H18 H 0.6082 0.6080 -0.0258 0.049 Uiso 1 1 calc R . .
C19 C 0.5306(3) 0.6994(2) 0.04629(15) 0.0354(6) Uani 1 1 d . . .
H19 H 0.4584 0.6561 0.0473 0.042 Uiso 1 1 calc R . .
C20 C 0.0000 0.5000 0.0000 0.136(6) Uani 1 2 d SD . .
N1 N 0.1200(2) 0.8050(2) 0.17009(13) 0.0332(5) Uani 1 1 d . . .
N2 N 0.3482(2) 0.90315(19) 0.10769(11) 0.0284(4) Uani 1 1 d . . .
N3 N 0.3231(2) 1.07849(18) 0.19946(12) 0.0291(4) Uani 1 1 d D . .
H20 H 0.267(3) 1.129(2) 0.1858(18) 0.035 Uiso 1 1 d D . .
N4 N 0.1866(2) 0.89757(19) 0.27692(12) 0.0298(4) Uani 1 1 d . . .
Cu1 Cu 0.23799(3) 0.93308(2) 0.183644(16) 0.02584(10) Uani 1 1 d . . .
Cl1 Cl 0.00248(6) 1.11924(6) 0.10902(3) 0.03338(15) Uani 1 1 d . . .
Cl2 Cl 0.66593(7) 0.91956(5) 0.31270(4) 0.03509(15) Uani 1 1 d . . .
O1 O 0.0367(2) 1.1418(2) 0.18004(13) 0.0464(5) Uani 1 1 d . . .
O2 O -0.1194(3) 1.0706(2) 0.10229(16) 0.0520(6) Uani 1 1 d . . .
O3 O 0.0956(3) 1.0421(3) 0.08802(17) 0.0655(9) Uani 1 1 d . . .
O4 O 0.0029(3) 1.2228(3) 0.07305(15) 0.0607(8) Uani 1 1 d . . .
O5 O 0.5431(2) 0.8701(2) 0.30243(14) 0.0479(6) Uani 1 1 d . . .
O6 O 0.6989(3) 0.9671(3) 0.25031(13) 0.0565(7) Uani 1 1 d . . .
O7 O 0.6649(3) 1.0063(2) 0.36276(14) 0.0633(8) Uani 1 1 d . . .
O8 O 0.7528(3) 0.8337(3) 0.33463(18) 0.0646(8) Uani 1 1 d . . .
O9 O 0.0333(6) 0.4952(5) 0.0799(3) 0.0639(15) Uani 0.50 1 d PD . .

loop_
_atom_site_aniso_label
_atom_site_aniso_U_11
_atom_site_aniso_U_22
_atom_site_aniso_U_33
_atom_site_aniso_U_23
_atom_site_aniso_U_13
_atom_site_aniso_U_12
C1 0.0339(14) 0.0478(16) 0.0475(17) -0.0189(13) -0.0046(13) -0.0012(12)
C2 0.0370(15) 0.0471(15) 0.0368(14) -0.0154(12) -0.0033(13) 0.0029(12)
C3 0.0337(14) 0.0472(15) 0.0272(12) -0.0042(10) -0.0011(11) 0.0112(11)
C4 0.0378(14) 0.0337(12) 0.0328(12) 0.0085(9) 0.0093(12) 0.0076(10)
C5 0.0335(13) 0.0287(11) 0.0419(14) 0.0046(9) 0.0086(12) -0.0006(9)
C6 0.0361(14) 0.0296(11) 0.0362(13) -0.0036(9) 0.0009(12) -0.0034(9)
C7 0.0377(14) 0.0344(12) 0.0343(13) -0.0099(10) 0.0018(12) 0.0016(10)
C8 0.0380(14) 0.0407(13) 0.0272(11) -0.0016(10) 0.0046(11) -0.0007(11)
C9 0.0334(13) 0.0313(12) 0.0440(15) 0.0060(10) 0.0067(12) 0.0027(10)
C10 0.0368(14) 0.0278(11) 0.0520(17) -0.0014(11) 0.0099(13) -0.0016(10)
C11 0.0283(12) 0.0337(12) 0.0489(16) -0.0047(11) 0.0039(12) -0.0020(9)
C12 0.0296(13) 0.0338(12) 0.0391(14) 0.0015(10) 0.0121(12) -0.0002(9)
C13 0.0304(12) 0.0285(10) 0.0270(11) 0.0018(8) 0.0027(10) 0.0029(9)
C14 0.0292(12) 0.0320(11) 0.0266(10) 0.0024(8) 0.0029(10) 0.0060(9)
C15 0.0328(13) 0.0343(12) 0.0312(12) 0.0043(9) 0.0013(11) 0.0028(9)
C16 0.0292(13) 0.0462(15) 0.0363(13) 0.0119(11) 0.0080(11) 0.0071(11)
C17 0.0386(15) 0.0513(17) 0.0344(13) 0.0059(12) 0.0119(13) 0.0138(13)
C18 0.0455(17) 0.0425(15) 0.0363(14) -0.0048(11) 0.0083(13) 0.0091(12)
C19 0.0358(14) 0.0373(13) 0.0337(13) -0.0037(10) 0.0072(12) 0.0030(10)
C20 0.239(15) 0.048(4) 0.138(9) -0.019(5) 0.122(10) -0.022(6)
N1 0.0272(10) 0.0335(10) 0.0394(12) -0.0068(9) 0.0051(10) -0.0010(8)
N2 0.0292(10) 0.0314(9) 0.0248(9) -0.0003(7) 0.0045(9) 0.0056(8)
N3 0.0287(10) 0.0264(9) 0.0323(10) 0.0011(7) 0.0035(9) 0.0019(7)
N4 0.0301(11) 0.0302(9) 0.0298(10) 0.0005(8) 0.0067(9) 0.0013(8)
Cu1 0.02590(16) 0.02579(14) 0.02614(15) -0.00166(10) 0.00404(11) -0.00043(10)
Cl1 0.0305(3) 0.0368(3) 0.0332(3) 0.0014(2) 0.0043(3) 0.0056(2)
Cl2 0.0396(4) 0.0324(3) 0.0328(3) 0.0019(2) 0.0002(3) -0.0021(2)
O1 0.0439(13) 0.0553(14) 0.0394(11) -0.0029(10) 0.0003(10) 0.0030(10)
O2 0.0387(12) 0.0496(13) 0.0656(17) -0.0014(11) -0.0075(12) -0.0042(10)
O3 0.0583(18) 0.080(2) 0.0592(17) -0.0165(15) 0.0091(15) 0.0275(15)
O4 0.0485(15) 0.0695(17) 0.0633(17) 0.0317(14) -0.0003(14) 0.0010(13)
O5 0.0423(13) 0.0434(12) 0.0575(14) -0.0032(10) 0.0016(12) -0.0025(9)
O6 0.0650(18) 0.0674(17) 0.0372(12) 0.0051(11) 0.0043(12) -0.0127(14)
O7 0.100(2) 0.0455(13) 0.0459(14) -0.0090(11) 0.0134(15) -0.0245(15)
O8 0.0497(15) 0.0596(17) 0.082(2) 0.0180(15) -0.0100(15) 0.0085(12)
O9 0.070(4) 0.056(3) 0.069(4) 0.007(3) 0.020(3) 0.012(3)

loop_
_atom_type_symbol
_atom_type_description
_atom_type_scat_dispersion_real
_atom_type_scat_dispersion_imag
_atom_type_scat_source
C C 0.0033 0.0016 'International Tables Vol C Tables 4.2.6.8 and 6.1.1.4'
N N 0.0061 0.0033 'International Tables Vol C Tables 4.2.6.8 and 6.1.1.4'
Cu Cu 0.3201 1.2651 'International Tables Vol C Tables 4.2.6.8 and 6.1.1.4'
Cl Cl 0.1484 0.1585 'International Tables Vol C Tables 4.2.6.8 and 6.1.1.4'
O O 0.0106 0.0060 'International Tables Vol C Tables 4.2.6.8 and 6.1.1.4'
H H 0.0000 0.0000 'International Tables Vol C Tables 4.2.6.8 and 6.1.1.4'

loop_
_geom_angle_atom_site_label_1
_geom_angle_atom_site_label_2
_geom_angle_atom_site_label_3
_geom_angle
_geom_angle_site_symmetry_1
_geom_angle_site_symmetry_3
_geom_angle_publ_flag
N1 C1 C2 113.4(2) . . ?
C1 C2 C3 115.5(3) . . ?
N2 C3 C2 113.9(2) . . ?
N2 C4 C5 110.8(2) . . ?
N3 C5 C4 108.1(2) . . ?
N3 C6 C7 111.6(2) . . ?
C6 C7 C8 114.2(3) . . ?
N4 C8 C7 111.3(2) . . ?
N4 C9 C10 107.4(2) . . ?
N1 C10 C9 107.0(2) . . ?
N1 C11 C12 107.6(2) . . ?
N4 C12 C11 107.6(2) . . ?
C14 C13 N2 116.0(2) . . ?
C19 C14 C15 118.6(3) . . ?
C19 C14 C13 121.1(3) . . ?
C15 C14 C13 120.3(2) . . ?
C16 C15 C14 120.4(3) . . ?
C17 C16 C15 120.3(3) . . ?
C18 C17 C16 119.9(3) . . ?
C17 C18 C19 120.4(3) . . ?
C18 C19 C14 120.5(3) . . ?
O9 C20 O9 180.0(4) . 3_565 ?
C10 N1 C11 106.5(2) . . ?
C10 N1 C1 113.9(2) . . ?
C11 N1 C1 111.3(2) . . ?
C10 N1 Cu1 103.74(17) . . ?
C11 N1 Cu1 103.03(16) . . ?
C1 N1 Cu1 117.2(2) . . ?
C4 N2 C3 110.7(2) . . ?
C4 N2 C13 111.3(2) . . ?
C3 N2 C13 111.8(2) . . ?
C4 N2 Cu1 103.51(17) . . ?
C3 N2 Cu1 112.76(19) . . ?
C13 N2 Cu1 106.42(16) . . ?
C5 N3 C6 112.6(2) . . ?
C5 N3 Cu1 108.11(17) . . ?
C6 N3 Cu1 118.19(18) . . ?
C8 N4 C12 113.1(2) . . ?
C8 N4 C9 111.9(2) . . ?
C12 N4 C9 108.2(2) . . ?
C8 N4 Cu1 118.75(19) . . ?
C12 N4 Cu1 104.86(17) . . ?
C9 N4 Cu1 98.76(18) . . ?
N3 Cu1 N1 167.99(10) . . ?
N3 Cu1 N4 101.31(10) . . ?
N1 Cu1 N4 75.17(10) . . ?
N3 Cu1 N2 88.91(10) . . ?
N1 Cu1 N2 99.77(10) . . ?
N4 Cu1 N2 150.05(9) . . ?
N3 Cu1 O3 85.27(10) . . ?
N1 Cu1 O3 87.42(11) . . ?
N4 Cu1 O3 124.65(10) . . ?
N2 Cu1 O3 83.86(9) . . ?
O4 Cl1 O2 110.15(16) . . ?
O4 Cl1 O3 112.1(2) . . ?
O2 Cl1 O3 111.5(2) . . ?
O4 Cl1 O1 108.38(18) . . ?
O2 Cl1 O1 108.87(17) . . ?
O3 Cl1 O1 105.70(17) . . ?
O8 Cl2 O6 110.2(2) . . ?
O8 Cl2 O7 110.3(2) . . ?
O6 Cl2 O7 109.29(18) . . ?
O8 Cl2 O5 108.54(17) . . ?
O6 Cl2 O5 109.10(17) . . ?
O7 Cl2 O5 109.40(19) . . ?
Cl1 O3 Cu1 118.29(18) . . ?

loop_
_geom_bond_atom_site_label_1
_geom_bond_atom_site_label_2
_geom_bond_distance
_geom_bond_site_symmetry_2
_geom_bond_publ_flag
C1 N1 1.493(4) . ?
C1 C2 1.516(5) . ?
C2 C3 1.524(5) . ?
C3 N2 1.493(3) . ?
C4 N2 1.493(4) . ?
C4 C5 1.519(4) . ?
C5 N3 1.492(4) . ?
C6 N3 1.496(4) . ?
C6 C7 1.519(5) . ?
C7 C8 1.525(4) . ?
C8 N4 1.483(4) . ?
C9 N4 1.497(4) . ?
C9 C10 1.543(4) . ?
C10 N1 1.487(4) . ?
C11 N1 1.492(4) . ?
C11 C12 1.533(4) . ?
C12 N4 1.485(4) . ?
C13 C14 1.504(4) . ?
C13 N2 1.512(3) . ?
C14 C19 1.395(4) . ?
C14 C15 1.401(4) . ?
C15 C16 1.393(4) . ?
C16 C17 1.386(5) . ?
C17 C18 1.377(5) . ?
C18 C19 1.394(5) . ?
C20 O9 1.592(6) . ?
C20 O9 1.592(6) 3_565 ?
N1 Cu1 1.982(2) . ?
N2 Cu1 2.017(2) . ?
N3 Cu1 1.966(2) . ?
N4 Cu1 2.013(2) . ?
Cu1 O3 2.667(3) . ?
Cl1 O4 1.421(3) . ?
Cl1 O2 1.424(3) . ?
Cl1 O3 1.441(3) . ?
Cl1 O1 1.448(2) . ?
Cl2 O8 1.424(3) . ?
Cl2 O6 1.427(3) . ?
Cl2 O7 1.430(3) . ?
Cl2 O5 1.441(3) . ?

loop_
_geom_torsion_atom_site_label_1
_geom_torsion_atom_site_label_2
_geom_torsion_atom_site_label_3
_geom_torsion_atom_site_label_4
_geom_torsion
_geom_torsion_site_symmetry_1
_geom_torsion_site_symmetry_2
_geom_torsion_site_symmetry_3
_geom_torsion_site_symmetry_4
_geom_torsion_publ_flag
N1 C1 C2 C3 -66.0(4) . . . . ?
C1 C2 C3 N2 71.6(3) . . . . ?
N2 C4 C5 N3 -50.9(3) . . . . ?
N3 C6 C7 C8 75.9(3) . . . . ?
C6 C7 C8 N4 -73.8(3) . . . . ?
N4 C9 C10 N1 9.1(3) . . . . ?
N1 C11 C12 N4 5.6(3) . . . . ?
N2 C13 C14 C19 -88.5(3) . . . . ?
N2 C13 C14 C15 93.3(3) . . . . ?
C19 C14 C15 C16 1.2(4) . . . . ?
C13 C14 C15 C16 179.5(2) . . . . ?
C14 C15 C16 C17 -0.1(4) . . . . ?
C15 C16 C17 C18 -0.8(4) . . . . ?
C16 C17 C18 C19 0.5(5) . . . . ?
C17 C18 C19 C14 0.7(5) . . . . ?
C15 C14 C19 C18 -1.5(4) . . . . ?
C13 C14 C19 C18 -179.8(3) . . . . ?
C9 C10 N1 C11 -70.3(3) . . . . ?
C9 C10 N1 C1 166.6(3) . . . . ?
C9 C10 N1 Cu1 38.1(3) . . . . ?
C12 C11 N1 C10 61.8(3) . . . . ?
C12 C11 N1 C1 -173.5(3) . . . . ?
C12 C11 N1 Cu1 -47.0(3) . . . . ?
C2 C1 N1 C10 -73.3(4) . . . . ?
C2 C1 N1 C11 166.3(3) . . . . ?
C2 C1 N1 Cu1 48.1(3) . . . . ?
C5 C4 N2 C3 161.8(2) . . . . ?
C5 C4 N2 C13 -73.2(3) . . . . ?
C5 C4 N2 Cu1 40.8(2) . . . . ?
C2 C3 N2 C4 -170.1(2) . . . . ?
C2 C3 N2 C13 65.2(3) . . . . ?
C2 C3 N2 Cu1 -54.7(3) . . . . ?
C14 C13 N2 C4 -66.6(3) . . . . ?
C14 C13 N2 C3 57.7(3) . . . . ?
C14 C13 N2 Cu1 -178.72(18) . . . . ?
C4 C5 N3 C6 165.8(2) . . . . ?
C4 C5 N3 Cu1 33.3(2) . . . . ?
C7 C6 N3 C5 -169.1(2) . . . . ?
C7 C6 N3 Cu1 -41.8(3) . . . . ?
C7 C8 N4 C12 -84.7(3) . . . . ?
C7 C8 N4 C9 152.8(3) . . . . ?
C7 C8 N4 Cu1 38.7(3) . . . . ?
C11 C12 N4 C8 168.5(2) . . . . ?
C11 C12 N4 C9 -67.1(3) . . . . ?
C11 C12 N4 Cu1 37.6(2) . . . . ?
C10 C9 N4 C8 -176.4(3) . . . . ?
C10 C9 N4 C12 58.3(3) . . . . ?
C10 C9 N4 Cu1 -50.6(2) . . . . ?
C5 N3 Cu1 N1 -145.6(5) . . . . ?
C6 N3 Cu1 N1 84.9(5) . . . . ?
C5 N3 Cu1 N4 142.63(17) . . . . ?
C6 N3 Cu1 N4 13.2(2) . . . . ?
C5 N3 Cu1 N2 -9.01(17) . . . . ?
C6 N3 Cu1 N2 -138.4(2) . . . . ?
C5 N3 Cu1 O3 -92.94(17) . . . . ?
C6 N3 Cu1 O3 137.6(2) . . . . ?
C10 N1 Cu1 N3 -130.0(5) . . . . ?
C11 N1 Cu1 N3 -19.1(6) . . . . ?
C1 N1 Cu1 N3 103.5(5) . . . . ?
C10 N1 Cu1 N4 -55.58(19) . . . . ?
C11 N1 Cu1 N4 55.29(18) . . . . ?
C1 N1 Cu1 N4 177.9(2) . . . . ?
C10 N1 Cu1 N2 94.17(19) . . . . ?
C11 N1 Cu1 N2 -154.95(18) . . . . ?
C1 N1 Cu1 N2 -32.4(2) . . . . ?
C10 N1 Cu1 O3 177.49(19) . . . . ?
C11 N1 Cu1 O3 -71.63(19) . . . . ?
C1 N1 Cu1 O3 51.0(2) . . . . ?
C8 N4 Cu1 N3 -12.0(2) . . . . ?
C12 N4 Cu1 N3 115.45(17) . . . . ?
C9 N4 Cu1 N3 -132.92(16) . . . . ?
C8 N4 Cu1 N1 179.8(2) . . . . ?
C12 N4 Cu1 N1 -52.76(17) . . . . ?
C9 N4 Cu1 N1 58.87(17) . . . . ?
C8 N4 Cu1 N2 96.0(3) . . . . ?
C12 N4 Cu1 N2 -136.6(2) . . . . ?
C9 N4 Cu1 N2 -25.0(3) . . . . ?
C8 N4 Cu1 O3 -104.1(2) . . . . ?
C12 N4 Cu1 O3 23.4(2) . . . . ?
C9 N4 Cu1 O3 135.00(17) . . . . ?
C4 N2 Cu1 N3 -17.33(16) . . . . ?
C3 N2 Cu1 N3 -136.97(19) . . . . ?
C13 N2 Cu1 N3 100.05(16) . . . . ?
C4 N2 Cu1 N1 154.33(16) . . . . ?
C3 N2 Cu1 N1 34.69(19) . . . . ?
C13 N2 Cu1 N1 -88.29(17) . . . . ?
C4 N2 Cu1 N4 -128.4(2) . . . . ?
C3 N2 Cu1 N4 111.9(2) . . . . ?
C13 N2 Cu1 N4 -11.1(3) . . . . ?
C4 N2 Cu1 O3 68.03(17) . . . . ?
C3 N2 Cu1 O3 -51.61(19) . . . . ?
C13 N2 Cu1 O3 -174.59(18) . . . . ?
O4 Cl1 O3 Cu1 134.5(2) . . . . ?
O2 Cl1 O3 Cu1 -101.5(2) . . . . ?
O1 Cl1 O3 Cu1 16.7(3) . . . . ?
N3 Cu1 O3 Cl1 -74.0(2) . . . . ?
N1 Cu1 O3 Cl1 96.5(2) . . . . ?
N4 Cu1 O3 Cl1 26.5(3) . . . . ?
N2 Cu1 O3 Cl1 -163.4(2) . . . . ?
